data_7707439
loop_
_publ_author_name
'Huang, Xiaomeng'
'Qin, Yanyan'
'She, Pengfei'
'Meng, Haixing'
'Liu, Shujuan'
'Zhao, Qiang'

_publ_section_title
;
 Functionalized triphenylphosphine oxide-based manganese(II) complexes for
 luminescent printing.
;
_journal_issue 25
_journal_name_full 'Dalton transactions (Cambridge, England : 2003)'
_journal_page_first 8831
_journal_page_last 8836
_journal_paper_doi 10.1039/d1dt00914a
_journal_volume 50
_journal_year 2021
_chemical_formula_moiety 'C38 H28 Br2 F6 Mn O2 P2'
_chemical_formula_sum 'C38 H28 Br2 F6 Mn O2 P2'
_chemical_formula_weight 907.33
_space_group_crystal_system monoclinic
_space_group_IT_number 14
_space_group_name_Hall '-P 2ybc'
_space_group_name_H-M_alt 'P 1 21/c 1'
_symmetry_Int_Tables_number 14
_atom_sites_solution_primary direct
_audit_creation_date 2021-01-15
_audit_creation_method
;
Olex2 1.2
(compiled 2018.05.29 svn.r3508 for OlexSys, GUI svn.r5506)
;
_audit_update_record
;
2021-01-15 deposited with the CCDC.	2021-05-18 downloaded from the CCDC.
;
_cell_angle_alpha 90
_cell_angle_beta 98.906(4)
_cell_angle_gamma 90
_cell_formula_units_Z 4
_cell_length_a 11.8485(17)
_cell_length_b 14.0394(19)
_cell_length_c 23.466(4)
_cell_measurement_reflns_used 9921
_cell_measurement_temperature 300
_cell_measurement_theta_max 27.943
_cell_measurement_theta_min 2.261
_cell_volume 3856.4(10)
_computing_cell_refinement 'SAINT V8.38A (?, 2016)'
_computing_data_reduction 'SAINT V8.38A (?, 2016)'
_computing_molecular_graphics 'Olex2 (Dolomanov et al., 2009)'
_computing_publication_material 'Olex2 (Dolomanov et al., 2009)'
_computing_structure_refinement 'olex2.refine (Bourhis et al., 2015)'
_computing_structure_solution 'SIR2004 (Burla et al.,  2007)'
_diffrn_ambient_temperature 300.35
_diffrn_measured_fraction_theta_full 0.9969
_diffrn_measured_fraction_theta_max 0.9969
_diffrn_measurement_device_type 'CCD area detector'
_diffrn_measurement_method 'phi and omega scans'
_diffrn_radiation_monochromator graphite
_diffrn_radiation_type 'Mo K\a'
_diffrn_radiation_wavelength 0.71073
_diffrn_reflns_av_R_equivalents 0.0512
_diffrn_reflns_av_unetI/netI 0.0514
_diffrn_reflns_limit_h_max 15
_diffrn_reflns_limit_h_min -15
_diffrn_reflns_limit_k_max 17
_diffrn_reflns_limit_k_min -18
_diffrn_reflns_limit_l_max 19
_diffrn_reflns_limit_l_min -31
_diffrn_reflns_number 33678
_diffrn_reflns_theta_full 28.2331
_diffrn_reflns_theta_max 28.23
_diffrn_reflns_theta_min 1.76
_exptl_absorpt_coefficient_mu 2.558
_exptl_absorpt_correction_T_max 27.943
_exptl_absorpt_correction_T_min 2.261
_exptl_absorpt_correction_type multi-scan
_exptl_absorpt_process_details
;
SADABS-2016/2 (Bruker,2016/2) was used for absorption correction.
wR2(int) was 0.1258 before and 0.0523 after correction.
The Ratio of minimum to maximum transmission is 0.4767.
The \l/2 correction factor is Not present.
;
_exptl_crystal_density_diffrn 1.5627
_exptl_crystal_description block
_exptl_crystal_F_000 1804.9380
_exptl_crystal_size_max 0.14
_exptl_crystal_size_mid 0.13
_exptl_crystal_size_min 0.13
_refine_diff_density_max 1.2136
_refine_diff_density_min -1.2622
_refine_diff_density_rms 0.1588
_refine_ls_d_res_high 0.7512
_refine_ls_d_res_low 11.5914
_refine_ls_goodness_of_fit_ref 1.1167
_refine_ls_hydrogen_treatment constr
_refine_ls_matrix_type full
_refine_ls_number_constraints 56
_refine_ls_number_parameters 460
_refine_ls_number_reflns 9509
_refine_ls_number_restraints 0
_refine_ls_restrained_S_all 1.1167
_refine_ls_R_factor_all 0.0952
_refine_ls_R_factor_gt 0.0540
_refine_ls_shift/su_max 0.0008
_refine_ls_shift/su_mean 0.0001
_refine_ls_structure_factor_coef Fsqd
_refine_ls_weighting_details 'w=1/[\s^2^(Fo^2^)+(0.0521P)^2^+4.3298P] where P=(Fo^2^+2Fc^2^)/3'
_refine_ls_weighting_scheme calc
_refine_ls_wR_factor_gt 0.1136
_refine_ls_wR_factor_ref 0.1394
_reflns_Friedel_coverage 0.0
_reflns_limit_h_max 15
_reflns_limit_h_min -15
_reflns_limit_k_max 18
_reflns_limit_k_min 0
_reflns_limit_l_max 31
_reflns_limit_l_min 0
_reflns_number_gt 6511
_reflns_number_total 9509
_reflns_threshold_expression I>=2u(I)
_cod_data_source_file d1dt00914a2.cif
_cod_data_source_block CF3MnBr2
_cod_depositor_comments 'Adding full bibliography for 7707439--7707441.cif.'
_cod_database_code 7707439
_olex2_refinement_description
;
1. Fixed Uiso
 At 1.2 times of:
  All C(H) groups
2.a Aromatic/amide H refined with riding coordinates:
 C00H(H00H), C00J(H00J), C00K(H00K), C00N(H00N), C00O(H00O), C00Q(H00Q),
 C00R(H00R), C00S(H00S), C00U(H00U), C00V(H00V), C00W(H00W), C00Y(H00Y),
 C00Z(H00Z), C010(H010), C011(H011), C012(H012), C013(H013), C014(H014),
 C015(H015), C016(H016), C017(H017), C018(H018), C019(H019), C01A(H01A),
 C01B(H01B), C01D(H01D), C01E(H01E), C01F(H01F)
;
_olex2_submission_special_instructions 'No special instructions were received'

loop_
_space_group_symop_id
_space_group_symop_operation_xyz
1 x,y,z
2 -x,y+1/2,-z+1/2
3 -x,-y,-z
4 x,-y-1/2,z-1/2

loop_
_atom_site_label
_atom_site_type_symbol
_atom_site_fract_x
_atom_site_fract_y
_atom_site_fract_z
_atom_site_U_iso_or_equiv
_atom_site_adp_type
_atom_site_occupancy
_atom_site_refinement_flags_posn
Br1 Br 0.99305(4) 0.48222(4) 0.32821(2) 0.06239(16) Uani 1.000000 .
Br2 Br 0.69939(5) 0.37026(4) 0.23076(2) 0.06530(17) Uani 1.000000 .
Mn1 Mn 0.79117(4) 0.43455(4) 0.32435(2) 0.03024(13) Uani 1.000000 .
P1 P 0.67285(8) 0.64376(7) 0.37039(4) 0.0334(2) Uani 1.000000 .
P2 P 0.76519(9) 0.23514(7) 0.40679(4) 0.0339(2) Uani 1.000000 .
O2 O 0.7822(2) 0.33467(18) 0.38694(12) 0.0423(6) Uani 1.000000 .
O1 O 0.7203(3) 0.55148(19) 0.35312(13) 0.0506(7) Uani 1.000000 .
F008 F 0.5913(3) 0.3589(2) 0.44696(13) 0.0733(8) Uani 1.000000 .
F009 F 0.5379(3) 0.40173(19) 0.35982(14) 0.0768(9) Uani 1.000000 .
F00A F 0.5871(3) 0.8273(2) 0.41814(15) 0.0831(10) Uani 1.000000 .
F00B F 0.4139(3) 0.3624(2) 0.4125(2) 0.1069(14) Uani 1.000000 .
C00C C 0.8669(3) 0.1562(3) 0.38198(17) 0.0420(9) Uani 1.000000 .
C00D C 0.6232(3) 0.1881(3) 0.38086(16) 0.0393(9) Uani 1.000000 .
C00E C 0.7070(3) 0.7357(3) 0.32245(16) 0.0376(8) Uani 1.000000 .
C00F C 0.7402(3) 0.6674(3) 0.44484(17) 0.0405(9) Uani 1.000000 .
C00G C 0.5220(3) 0.6330(3) 0.36806(18) 0.0384(9) Uani 1.000000 .
C00H C 0.6297(4) 0.8028(3) 0.29717(18) 0.0464(10) Uani 1.000000 .
H00H H 0.5552(4) 0.8027(3) 0.30499(18) 0.0557(12) Uiso 1.000000 R
C00I C 0.7893(3) 0.2262(3) 0.48419(16) 0.0393(9) Uani 1.000000 .
C00J C 0.6163(4) 0.0940(3) 0.3606(2) 0.0518(11) Uani 1.000000 .
H00J H 0.6830(4) 0.0591(3) 0.3604(2) 0.0622(13) Uiso 1.000000 R
C00K C 0.4747(4) 0.6183(3) 0.4178(2) 0.0548(12) Uani 1.000000 .
H00K H 0.5199(4) 0.6234(3) 0.4538(2) 0.0658(14) Uiso 1.000000 R
F00L F 0.7496(5) 0.8911(3) 0.4225(2) 0.1401(19) Uani 1.000000 .
C00M C 0.7416(4) 0.7515(3) 0.47692(19) 0.0538(11) Uani 1.000000 .
C00N C 0.6637(4) 0.8701(3) 0.2601(2) 0.0582(12) Uani 1.000000 .
H00N H 0.6118(4) 0.9154(3) 0.2432(2) 0.0699(15) Uiso 1.000000 R
C00O C 0.7275(5) 0.1664(3) 0.5144(2) 0.0608(13) Uani 1.000000 .
H00O H 0.6676(5) 0.1306(3) 0.4950(2) 0.0730(15) Uiso 1.000000 R
C00P C 0.5209(4) 0.2382(3) 0.37980(18) 0.0449(9) Uani 1.000000 .
C00Q C 0.4530(4) 0.6244(3) 0.3143(2) 0.0525(11) Uani 1.000000 .
H00Q H 0.4842(4) 0.6330(3) 0.2807(2) 0.0630(13) Uiso 1.000000 R
C00R C 0.7971(4) 0.5886(4) 0.4718(2) 0.0565(12) Uani 1.000000 .
H00R H 0.7965(4) 0.5317(4) 0.4515(2) 0.0678(14) Uiso 1.000000 R
C00S C 0.5118(5) 0.0524(4) 0.3410(2) 0.0680(14) Uani 1.000000 .
H00S H 0.5087(5) -0.0108(4) 0.3290(2) 0.0817(17) Uiso 1.000000 R
F00T F 0.6636(6) 0.8995(3) 0.4948(2) 0.176(3) Uani 1.000000 .
C00U C 0.9179(5) 0.0824(4) 0.4159(2) 0.0662(14) Uani 1.000000 .
H00U H 0.8997(5) 0.0724(4) 0.4526(2) 0.0794(17) Uiso 1.000000 R
C00V C 0.3597(4) 0.5957(4) 0.4137(3) 0.0756(16) Uani 1.000000 .
H00V H 0.3274(4) 0.5857(4) 0.4469(3) 0.091(2) Uiso 1.000000 R
C00W C 0.2943(4) 0.5885(4) 0.3606(3) 0.0755(17) Uani 1.000000 .
H00W H 0.2174(4) 0.5730(4) 0.3581(3) 0.091(2) Uiso 1.000000 R
C00X C 0.5165(4) 0.3392(3) 0.3998(2) 0.0575(12) Uani 1.000000 .
C00Y C 0.8178(4) 0.7350(3) 0.3093(2) 0.0555(12) Uani 1.000000 .
H00Y H 0.8696(4) 0.6888(3) 0.3251(2) 0.0666(14) Uiso 1.000000 R
C00Z C 0.8953(5) 0.1703(4) 0.3277(2) 0.0623(13) Uani 1.000000 .
H00Z H 0.8618(5) 0.2198(4) 0.3047(2) 0.0748(16) Uiso 1.000000 R
C010 C 0.8540(5) 0.5927(5) 0.5273(2) 0.0776(17) Uani 1.000000 .
H010 H 0.8903(5) 0.5388(5) 0.5444(2) 0.093(2) Uiso 1.000000 R
C011 C 0.7552(6) 0.1598(4) 0.5739(2) 0.0814(18) Uani 1.000000 .
H011 H 0.7137(6) 0.1194(4) 0.5943(2) 0.098(2) Uiso 1.000000 R
C012 C 0.7732(5) 0.8703(4) 0.2483(2) 0.0688(14) Uani 1.000000 .
H012 H 0.7957(5) 0.9161(4) 0.2237(2) 0.0825(17) Uiso 1.000000 R
C013 C 0.8781(4) 0.2800(4) 0.5136(2) 0.0606(13) Uani 1.000000 .
H013 H 0.9197(4) 0.3209(4) 0.4936(2) 0.0727(15) Uiso 1.000000 R
C014 C 0.4135(5) 0.1029(4) 0.3391(2) 0.0703(14) Uani 1.000000 .
H014 H 0.3437(5) 0.0748(4) 0.3250(2) 0.0843(17) Uiso 1.000000 R
C015 C 0.4172(4) 0.1960(4) 0.3582(2) 0.0614(13) Uani 1.000000 .
H015 H 0.3498(4) 0.2305(4) 0.3566(2) 0.0737(15) Uiso 1.000000 R
C016 C 0.8415(6) 0.2114(5) 0.6023(2) 0.0830(19) Uani 1.000000 .
H016 H 0.8593(6) 0.2061(5) 0.6422(2) 0.100(2) Uiso 1.000000 R
C017 C 0.3390(4) 0.6032(3) 0.3112(3) 0.0685(15) Uani 1.000000 .
H017 H 0.2925(4) 0.5990(3) 0.2756(3) 0.0822(18) Uiso 1.000000 R
C018 C 0.9963(5) 0.0236(4) 0.3949(3) 0.0858(19) Uani 1.000000 .
H018 H 1.0294(5) -0.0266(4) 0.4174(3) 0.103(2) Uiso 1.000000 R
C019 C 1.0249(5) 0.0390(4) 0.3416(3) 0.0832(18) Uani 1.000000 .
H019 H 1.0791(5) 0.0005(4) 0.3283(3) 0.100(2) Uiso 1.000000 R
C01A C 0.9734(6) 0.1113(4) 0.3076(3) 0.0834(18) Uani 1.000000 .
H01A H 0.9914(6) 0.1205(4) 0.2708(3) 0.100(2) Uiso 1.000000 R
C01B C 0.8572(5) 0.6765(5) 0.5575(2) 0.0789(17) Uani 1.000000 .
H01B H 0.8970(5) 0.6798(5) 0.5948(2) 0.095(2) Uiso 1.000000 R
C01C C 0.6838(7) 0.8404(4) 0.4543(3) 0.0845(19) Uani 1.000000 .
C01D C 0.8502(5) 0.8027(4) 0.2727(3) 0.0745(16) Uani 1.000000 .
H01D H 0.9245(5) 0.8030(4) 0.2644(3) 0.0894(19) Uiso 1.000000 R
C01E C 0.8020(5) 0.7549(4) 0.5329(2) 0.0731(16) Uani 1.000000 .
H01E H 0.8046(5) 0.8115(4) 0.5536(2) 0.0878(19) Uiso 1.000000 R
C01F C 0.9042(5) 0.2719(5) 0.5732(2) 0.0837(19) Uani 1.000000 .
H01F H 0.9637(5) 0.3073(5) 0.5934(2) 0.100(2) Uiso 1.000000 R

loop_
_atom_site_aniso_label
_atom_site_aniso_U_11
_atom_site_aniso_U_22
_atom_site_aniso_U_33
_atom_site_aniso_U_12
_atom_site_aniso_U_13
_atom_site_aniso_U_23
Br1 0.0281(2) 0.0876(4) 0.0721(3) -0.0052(2) 0.0096(2) 0.0205(3)
Br2 0.0728(3) 0.0707(3) 0.0464(3) 0.0047(3) -0.0098(2) -0.0142(2)
Mn1 0.0281(3) 0.0322(3) 0.0316(3) 0.0022(2) 0.0083(2) 0.0023(2)
P1 0.0295(5) 0.0317(5) 0.0399(5) 0.0040(4) 0.0080(4) 0.0019(4)
P2 0.0407(5) 0.0324(5) 0.0305(5) 0.0029(4) 0.0116(4) 0.0034(4)
O2 0.0547(17) 0.0316(13) 0.0439(15) 0.0011(12) 0.0180(13) 0.0061(12)
O1 0.0536(18) 0.0348(14) 0.0673(19) 0.0110(13) 0.0221(15) 0.0022(14)
F008 0.085(2) 0.0668(18) 0.0693(19) 0.0101(16) 0.0165(17) -0.0228(15)
F009 0.087(2) 0.0475(15) 0.095(2) -0.0004(15) 0.0092(18) 0.0154(16)
F00A 0.095(2) 0.0621(18) 0.088(2) 0.0275(17) 0.0010(19) -0.0100(17)
F00B 0.061(2) 0.074(2) 0.198(4) 0.0053(16) 0.057(2) -0.034(2)
C00C 0.044(2) 0.041(2) 0.043(2) 0.0020(18) 0.0139(18) -0.0049(18)
C00D 0.044(2) 0.043(2) 0.0325(19) -0.0013(18) 0.0105(17) 0.0032(17)
C00E 0.040(2) 0.0367(19) 0.0365(19) -0.0004(16) 0.0073(17) 0.0026(16)
C00F 0.0322(19) 0.048(2) 0.041(2) -0.0076(17) 0.0053(17) 0.0084(18)
C00G 0.0317(19) 0.0337(19) 0.050(2) 0.0027(15) 0.0065(17) -0.0045(17)
C00H 0.045(2) 0.043(2) 0.050(2) 0.0058(19) 0.0050(19) 0.008(2)
C00I 0.044(2) 0.042(2) 0.0337(19) 0.0120(18) 0.0131(17) 0.0058(17)
C00J 0.055(3) 0.042(2) 0.060(3) -0.000(2) 0.011(2) -0.005(2)
C00K 0.039(2) 0.070(3) 0.060(3) -0.005(2) 0.020(2) -0.016(2)
F00L 0.171(5) 0.072(2) 0.163(4) -0.044(3) -0.015(4) 0.040(3)
C00M 0.054(3) 0.059(3) 0.047(2) -0.013(2) 0.006(2) -0.000(2)
C00N 0.067(3) 0.048(3) 0.058(3) 0.010(2) 0.005(2) 0.016(2)
C00O 0.084(4) 0.058(3) 0.043(2) -0.000(3) 0.020(2) 0.011(2)
C00P 0.047(2) 0.041(2) 0.049(2) 0.0002(18) 0.0163(19) 0.0058(19)
C00Q 0.051(3) 0.047(2) 0.056(3) -0.003(2) -0.003(2) -0.003(2)
C00R 0.049(3) 0.064(3) 0.056(3) 0.004(2) 0.006(2) 0.017(2)
C00S 0.069(3) 0.050(3) 0.085(4) -0.012(3) 0.010(3) -0.016(3)
F00T 0.295(7) 0.108(3) 0.105(3) 0.079(4) -0.030(4) -0.060(3)
C00U 0.077(4) 0.063(3) 0.062(3) 0.029(3) 0.022(3) 0.010(3)
C00V 0.047(3) 0.093(4) 0.095(4) -0.016(3) 0.034(3) -0.035(3)
C00W 0.036(3) 0.071(3) 0.120(5) -0.008(2) 0.013(3) -0.040(4)
C00X 0.050(3) 0.052(3) 0.075(3) 0.002(2) 0.025(3) -0.003(3)
C00Y 0.043(2) 0.055(3) 0.070(3) 0.006(2) 0.014(2) 0.021(2)
C00Z 0.084(4) 0.054(3) 0.054(3) 0.013(3) 0.029(3) -0.001(2)
C010 0.064(3) 0.105(5) 0.059(3) 0.009(3) -0.004(3) 0.031(3)
C011 0.118(5) 0.081(4) 0.051(3) 0.022(4) 0.032(3) 0.024(3)
C012 0.077(4) 0.059(3) 0.075(3) 0.001(3) 0.028(3) 0.028(3)
C013 0.049(3) 0.085(4) 0.048(3) 0.004(2) 0.006(2) -0.008(3)
C014 0.057(3) 0.068(3) 0.084(4) -0.020(3) 0.005(3) -0.010(3)
C015 0.048(3) 0.059(3) 0.080(3) -0.001(2) 0.016(2) 0.003(3)
C016 0.108(5) 0.104(5) 0.036(3) 0.048(4) 0.008(3) 0.008(3)
C017 0.047(3) 0.054(3) 0.095(4) 0.000(2) -0.020(3) -0.011(3)
C018 0.090(4) 0.079(4) 0.091(4) 0.047(3) 0.023(4) 0.002(3)
C019 0.074(4) 0.074(4) 0.110(5) 0.025(3) 0.040(4) -0.021(4)
C01A 0.114(5) 0.071(4) 0.078(4) 0.015(3) 0.057(4) -0.012(3)
C01B 0.057(3) 0.124(5) 0.050(3) -0.013(3) -0.007(3) 0.014(3)
C01C 0.124(6) 0.055(3) 0.068(4) 0.000(3) -0.006(4) -0.021(3)
C01D 0.058(3) 0.072(3) 0.101(4) 0.003(3) 0.039(3) 0.025(3)
C01E 0.076(4) 0.089(4) 0.053(3) -0.027(3) 0.007(3) -0.013(3)
C01F 0.066(4) 0.123(5) 0.055(3) 0.022(4) -0.011(3) -0.014(3)

loop_
_atom_type_symbol
_atom_type_scat_dispersion_real
_atom_type_scat_dispersion_imag
_atom_type_scat_Cromer_Mann_a1
_atom_type_scat_Cromer_Mann_a2
_atom_type_scat_Cromer_Mann_a3
_atom_type_scat_Cromer_Mann_a4
_atom_type_scat_Cromer_Mann_b1
_atom_type_scat_Cromer_Mann_b2
_atom_type_scat_Cromer_Mann_b3
_atom_type_scat_Cromer_Mann_b4
_atom_type_scat_Cromer_Mann_c
_atom_type_scat_source
_atom_type_scat_dispersion_source
C 0.00347 0.00161 2.31000 1.02000 1.58860 0.86500 20.84390 10.20750 0.56870 51.65120 0.215599998832 'International Tables Volume C Table 6.1.1.4 (pp. 500-502)' 'Henke, Gullikson and Davis, At. Data and Nucl. Data Tables, 1993, 54, 2'
F 0.01794 0.01033 3.53920 2.64120 1.51700 1.02430 10.28250 4.29440 0.26150 26.14760 0.277599990368 'International Tables Volume C Table 6.1.1.4 (pp. 500-502)' 'Henke, Gullikson and Davis, At. Data and Nucl. Data Tables, 1993, 54, 2'
H 0.00000 0.00000 0.49300 0.32291 0.14019 0.04081 10.51090 26.12570 3.14236 57.79970 0.0030380000826 'International Tables Volume C Table 6.1.1.4 (pp. 500-502)' 'Henke, Gullikson and Davis, At. Data and Nucl. Data Tables, 1993, 54, 2'
Mn 0.34779 0.73263 11.28190 7.35730 3.01930 2.24410 5.34090 0.34320 17.86740 83.75430 1.089599967 'International Tables Volume C Table 6.1.1.4 (pp. 500-502)' 'Henke, Gullikson and Davis, At. Data and Nucl. Data Tables, 1993, 54, 2'
O 0.01158 0.00611 3.04850 2.28680 1.54630 0.86700 13.27710 5.70110 0.32390 32.90890 0.250800013542 'International Tables Volume C Table 6.1.1.4 (pp. 500-502)' 'Henke, Gullikson and Davis, At. Data and Nucl. Data Tables, 1993, 54, 2'
P 0.10434 0.09671 6.43450 4.17910 1.78000 1.49080 1.90670 27.15700 0.52600 68.16450 1.11489999294 'International Tables Volume C Table 6.1.1.4 (pp. 500-502)' 'Henke, Gullikson and Davis, At. Data and Nucl. Data Tables, 1993, 54, 2'
Br -0.28346 2.55990 17.17890 5.23580 5.63770 3.98510 2.17230 16.57960 0.26090 41.43280 2.95569992065 'International Tables Volume C Table 6.1.1.4 (pp. 500-502)' 'Henke, Gullikson and Davis, At. Data and Nucl. Data Tables, 1993, 54, 2'

loop_
_geom_angle_atom_site_label_1
_geom_angle_atom_site_label_2
_geom_angle_atom_site_label_3
_geom_angle
_geom_angle_site_symmetry_1
_geom_angle_site_symmetry_3
_geom_angle_publ_flag
Br2 Mn1 Br1 115.00(3) . . ?
O2 Mn1 Br1 108.46(8) . . ?
O2 Mn1 Br2 108.91(8) . . ?
O1 Mn1 Br1 102.66(9) . . ?
O1 Mn1 Br2 116.67(9) . . ?
O1 Mn1 O2 104.37(11) . . ?
C00E P1 O1 108.83(18) . . ?
C00F P1 O1 106.81(18) . . ?
C00F P1 C00E 111.02(18) . . ?
C00G P1 O1 109.60(17) . . ?
C00G P1 C00E 111.22(18) . . ?
C00G P1 C00F 109.26(18) . . ?
C00C P2 O2 110.18(17) . . ?
C00D P2 O2 113.37(17) . . ?
C00D P2 C00C 107.38(19) . . ?
C00I P2 O2 111.79(17) . . ?
C00I P2 C00C 105.93(18) . . ?
C00I P2 C00D 107.83(18) . . ?
P2 O2 Mn1 152.64(18) . . ?
P1 O1 Mn1 174.5(2) . . ?
C00U C00C P2 121.9(3) . . ?
C00Z C00C P2 118.8(3) . . ?
C00Z C00C C00U 119.3(4) . . ?
C00J C00D P2 117.2(3) . . ?
C00P C00D P2 125.2(3) . . ?
C00P C00D C00J 117.6(4) . . ?
C00H C00E P1 124.0(3) . . ?
C00Y C00E P1 116.3(3) . . ?
C00Y C00E C00H 119.6(4) . . ?
C00M C00F P1 129.2(3) . . ?
C00R C00F P1 113.3(3) . . ?
C00R C00F C00M 117.4(4) . . ?
C00K C00G P1 121.3(3) . . ?
C00Q C00G P1 118.6(3) . . ?
C00Q C00G C00K 119.3(4) . . ?
H00H C00H C00E 120.1(2) . . ?
C00N C00H C00E 119.8(4) . . ?
C00N C00H H00H 120.1(3) . . ?
C00O C00I P2 123.2(3) . . ?
C013 C00I P2 117.0(3) . . ?
C013 C00I C00O 119.8(4) . . ?
H00J C00J C00D 119.6(3) . . ?
C00S C00J C00D 120.9(4) . . ?
C00S C00J H00J 119.6(3) . . ?
H00K C00K C00G 120.1(3) . . ?
C00V C00K C00G 119.7(5) . . ?
C00V C00K H00K 120.1(3) . . ?
C01C C00M C00F 123.5(4) . . ?
C01E C00M C00F 119.8(5) . . ?
C01E C00M C01C 116.7(5) . . ?
H00N C00N C00H 119.8(3) . . ?
C012 C00N C00H 120.4(4) . . ?
C012 C00N H00N 119.8(3) . . ?
H00O C00O C00I 120.1(3) . . ?
C011 C00O C00I 119.7(5) . . ?
C011 C00O H00O 120.1(4) . . ?
C00X C00P C00D 122.9(4) . . ?
C015 C00P C00D 120.5(4) . . ?
C015 C00P C00X 116.7(4) . . ?
H00Q C00Q C00G 120.0(3) . . ?
C017 C00Q C00G 120.0(5) . . ?
C017 C00Q H00Q 120.0(3) . . ?
H00R C00R C00F 119.0(3) . . ?
C010 C00R C00F 121.9(5) . . ?
C010 C00R H00R 119.0(4) . . ?
H00S C00S C00J 119.7(3) . . ?
C014 C00S C00J 120.6(5) . . ?
C014 C00S H00S 119.7(3) . . ?
H00U C00U C00C 120.1(3) . . ?
C018 C00U C00C 119.7(5) . . ?
C018 C00U H00U 120.1(3) . . ?
H00V C00V C00K 120.2(3) . . ?
C00W C00V C00K 119.5(5) . . ?
C00W C00V H00V 120.2(3) . . ?
H00W C00W C00V 119.2(3) . . ?
C017 C00W C00V 121.6(5) . . ?
C017 C00W H00W 119.2(3) . . ?
F009 C00X F008 105.8(4) . . ?
F00B C00X F008 106.0(4) . . ?
F00B C00X F009 105.9(4) . . ?
C00P C00X F008 113.9(4) . . ?
C00P C00X F009 112.4(4) . . ?
C00P C00X F00B 112.1(4) . . ?
H00Y C00Y C00E 120.1(2) . . ?
C01D C00Y C00E 119.7(4) . . ?
C01D C00Y H00Y 120.1(3) . . ?
H00Z C00Z C00C 119.9(3) . . ?
C01A C00Z C00C 120.1(5) . . ?
C01A C00Z H00Z 119.9(3) . . ?
H010 C010 C00R 120.1(4) . . ?
C01B C010 C00R 119.8(5) . . ?
C01B C010 H010 120.1(3) . . ?
H011 C011 C00O 119.8(4) . . ?
C016 C011 C00O 120.5(6) . . ?
C016 C011 H011 119.8(3) . . ?
H012 C012 C00N 120.0(3) . . ?
C01D C012 C00N 120.1(4) . . ?
C01D C012 H012 120.0(3) . . ?
H013 C013 C00I 120.4(3) . . ?
C01F C013 C00I 119.3(5) . . ?
C01F C013 H013 120.4(4) . . ?
H014 C014 C00S 120.0(3) . . ?
C015 C014 C00S 120.0(5) . . ?
C015 C014 H014 120.0(3) . . ?
C014 C015 C00P 120.4(5) . . ?
H015 C015 C00P 119.8(3) . . ?
H015 C015 C014 119.8(3) . . ?
H016 C016 C011 119.5(3) . . ?
C01F C016 C011 121.0(5) . . ?
C01F C016 H016 119.5(4) . . ?
C00W C017 C00Q 119.8(5) . . ?
H017 C017 C00Q 120.1(3) . . ?
H017 C017 C00W 120.1(3) . . ?
H018 C018 C00U 119.8(3) . . ?
C019 C018 C00U 120.5(5) . . ?
C019 C018 H018 119.8(3) . . ?
H019 C019 C018 120.0(3) . . ?
C01A C019 C018 119.9(5) . . ?
C01A C019 H019 120.0(3) . . ?
C019 C01A C00Z 120.4(5) . . ?
H01A C01A C00Z 119.8(3) . . ?
H01A C01A C019 119.8(3) . . ?
H01B C01B C010 119.9(3) . . ?
C01E C01B C010 120.1(5) . . ?
C01E C01B H01B 119.9(3) . . ?
F00L C01C F00A 103.5(5) . . ?
C00M C01C F00A 114.6(5) . . ?
C00M C01C F00L 111.4(6) . . ?
F00T C01C F00A 108.3(6) . . ?
F00T C01C F00L 104.6(6) . . ?
F00T C01C C00M 113.6(5) . . ?
C012 C01D C00Y 120.4(5) . . ?
H01D C01D C00Y 119.8(3) . . ?
H01D C01D C012 119.8(3) . . ?
C01B C01E C00M 120.9(5) . . ?
H01E C01E C00M 119.6(3) . . ?
H01E C01E C01B 119.6(3) . . ?
C016 C01F C013 119.7(6) . . ?
H01F C01F C013 120.1(4) . . ?
H01F C01F C016 120.1(4) . . ?

loop_
_geom_bond_atom_site_label_1
_geom_bond_atom_site_label_2
_geom_bond_distance
_geom_bond_site_symmetry_2
_geom_bond_publ_flag
Br1 Mn1 2.4719(7) . ?
Br2 Mn1 2.4658(7) . ?
Mn1 O2 2.045(3) . ?
Mn1 O1 2.008(3) . ?
P1 O1 1.493(3) . ?
P1 C00E 1.799(4) . ?
P1 C00F 1.835(4) . ?
P1 C00G 1.786(4) . ?
P2 O2 1.497(3) . ?
P2 C00C 1.799(4) . ?
P2 C00D 1.822(4) . ?
P2 C00I 1.799(4) . ?
F008 C00X 1.334(6) . ?
F009 C00X 1.338(6) . ?
F00A C01C 1.330(7) . ?
F00B C00X 1.336(5) . ?
C00C C00U 1.387(6) . ?
C00C C00Z 1.381(6) . ?
C00D C00J 1.402(6) . ?
C00D C00P 1.399(6) . ?
C00E C00H 1.381(5) . ?
C00E C00Y 1.395(6) . ?
C00F C00M 1.398(6) . ?
C00F C00R 1.395(6) . ?
C00G C00K 1.387(6) . ?
C00G C00Q 1.398(6) . ?
C00H H00H 0.9300 . ?
C00H C00N 1.385(6) . ?
C00I C00O 1.380(6) . ?
C00I C013 1.388(6) . ?
C00J H00J 0.9300 . ?
C00J C00S 1.382(7) . ?
C00K H00K 0.9300 . ?
C00K C00V 1.387(6) . ?
F00L C01C 1.360(8) . ?
C00M C01C 1.482(7) . ?
C00M C01E 1.395(7) . ?
C00N H00N 0.9300 . ?
C00N C012 1.369(7) . ?
C00O H00O 0.9300 . ?
C00O C011 1.387(7) . ?
C00P C00X 1.497(6) . ?
C00P C015 1.387(6) . ?
C00Q H00Q 0.9300 . ?
C00Q C017 1.374(7) . ?
C00R H00R 0.9300 . ?
C00R C010 1.372(7) . ?
C00S H00S 0.9300 . ?
C00S C014 1.359(7) . ?
F00T C01C 1.311(7) . ?
C00U H00U 0.9300 . ?
C00U C018 1.389(7) . ?
C00V H00V 0.9300 . ?
C00V C00W 1.365(8) . ?
C00W H00W 0.9300 . ?
C00W C017 1.362(8) . ?
C00Y H00Y 0.9300 . ?
C00Y C01D 1.375(7) . ?
C00Z H00Z 0.9300 . ?
C00Z C01A 1.379(7) . ?
C010 H010 0.9300 . ?
C010 C01B 1.371(9) . ?
C011 H011 0.9300 . ?
C011 C016 1.342(9) . ?
C012 H012 0.9300 . ?
C012 C01D 1.378(7) . ?
C013 H013 0.9300 . ?
C013 C01F 1.391(7) . ?
C014 H014 0.9300 . ?
C014 C015 1.379(7) . ?
C015 H015 0.9300 . ?
C016 H016 0.9300 . ?
C016 C01F 1.377(9) . ?
C017 H017 0.9300 . ?
C018 H018 0.9300 . ?
C018 C019 1.363(8) . ?
C019 H019 0.9300 . ?
C019 C01A 1.375(8) . ?
C01A H01A 0.9300 . ?
C01B H01B 0.9300 . ?
C01B C01E 1.362(8) . ?
C01D H01D 0.9300 . ?
C01E H01E 0.9300 . ?
C01F H01F 0.9300 . ?
